data_4345954
loop_
_publ_author_name
'Reger, Daniel L.'
'Pascui, Andrea E.'
'Foley, Elizabeth A.'
'Smith, Mark D.'
'Jezierska, Julia'
'Wojciechowska, Agnieszka'
'Stoian, Sebastian A.'
'Ozarowski, Andrew'

_publ_section_title
;
 Dinuclear Metallacycles with Single M-X-M Bridges (X = Cl(-), Br(-); M =
 Fe(II), Co(II), Ni(II), Cu(II), Zn(II), Cd(II)): Strong Antiferromagnetic
 Superexchange Interactions.
;
_journal_name_full 'Inorganic chemistry'
_journal_paper_doi 10.1021/acs.inorgchem.6b02933
_journal_year 2017
_chemical_formula_moiety 'C40 H36 Cl1 N16 Zn2, 2(C3 H6 O), 3(Cl O4)'
_chemical_formula_sum 'C46 H48 Cl4 N16 O14 Zn2'
_chemical_formula_weight 1321.54
_chemical_name_systematic
; 
 ? 
;
_space_group_IT_number 14
_symmetry_cell_setting monoclinic
_symmetry_space_group_name_Hall '-P 2ybc'
_symmetry_space_group_name_H-M 'P 1 21/c 1'
_atom_sites_solution_hydrogens geom
_atom_sites_solution_primary direct
_atom_sites_solution_secondary difmap
_audit_creation_method SHELXL-97
_cell_angle_alpha 90.00
_cell_angle_beta 93.9430(10)
_cell_angle_gamma 90.00
_cell_formula_units_Z 2
_cell_length_a 11.2243(9)
_cell_length_b 17.0686(14)
_cell_length_c 14.0062(12)
_cell_measurement_reflns_used 7259
_cell_measurement_temperature 100(2)
_cell_measurement_theta_max 27.720
_cell_measurement_theta_min 2.175
_cell_volume 2677.0(4)
_computing_cell_refinement 'SAINT-Plus Version 6.45 (Bruker, 2001)'
_computing_data_collection 'SMART Version 5.625 (Bruker, 2001)'
_computing_data_reduction 'SAINT-Plus Version 6.45 (Bruker, 2001)'
_computing_molecular_graphics various
_computing_publication_material 'SHELXTL Version 6.14 (Bruker, 2000)'
_computing_structure_refinement 'SHELXL-97 (Sheldrick, 1997)'
_computing_structure_solution 'SHELXS-97 (Sheldrick, 1990)'
_diffrn_ambient_temperature 100(2)
_diffrn_measured_fraction_theta_full 0.999
_diffrn_measured_fraction_theta_max 0.999
_diffrn_measurement_device_type 'Bruker SMART APEX CCD diffractometer'
_diffrn_measurement_method 'omega scans'
_diffrn_radiation_monochromator graphite
_diffrn_radiation_source 'fine-focus sealed tube'
_diffrn_radiation_type MoK\a
_diffrn_radiation_wavelength 0.71073
_diffrn_reflns_av_R_equivalents 0.0331
_diffrn_reflns_av_sigmaI/netI 0.0232
_diffrn_reflns_limit_h_max 14
_diffrn_reflns_limit_h_min -14
_diffrn_reflns_limit_k_max 22
_diffrn_reflns_limit_k_min -22
_diffrn_reflns_limit_l_max 18
_diffrn_reflns_limit_l_min -18
_diffrn_reflns_number 34785
_diffrn_reflns_theta_full 27.74
_diffrn_reflns_theta_max 27.74
_diffrn_reflns_theta_min 1.82
_exptl_absorpt_coefficient_mu 1.177
_exptl_absorpt_correction_T_max 1.0000
_exptl_absorpt_correction_T_min 0.8562
_exptl_absorpt_correction_type multi-scan
_exptl_absorpt_process_details 'SADABS Version 2.05 (Bruker, 2001)'
_exptl_crystal_colour colorless
_exptl_crystal_density_diffrn 1.640
_exptl_crystal_density_method 'not measured'
_exptl_crystal_description block
_exptl_crystal_F_000 1352
_exptl_crystal_size_max 0.38
_exptl_crystal_size_mid 0.34
_exptl_crystal_size_min 0.30
_refine_diff_density_max 0.666
_refine_diff_density_min -0.568
_refine_diff_density_rms 0.072
_refine_ls_extinction_method none
_refine_ls_goodness_of_fit_ref 1.044
_refine_ls_hydrogen_treatment constr
_refine_ls_matrix_type full
_refine_ls_number_parameters 404
_refine_ls_number_reflns 6299
_refine_ls_number_restraints 40
_refine_ls_restrained_S_all 1.052
_refine_ls_R_factor_all 0.0410
_refine_ls_R_factor_gt 0.0360
_refine_ls_shift/su_max 0.001
_refine_ls_shift/su_mean 0.000
_refine_ls_structure_factor_coef Fsqd
_refine_ls_weighting_details 'calc w=1/[\s^2^(Fo^2^)+(0.0543P)^2^+2.0536P] where P=(Fo^2^+2Fc^2^)/3'
_refine_ls_weighting_scheme calc
_refine_ls_wR_factor_gt 0.0955
_refine_ls_wR_factor_ref 0.0988
_reflns_number_gt 5593
_reflns_number_total 6299
_reflns_threshold_expression >2sigma(I)
_cod_data_source_file ic6b02933_si_001.cif
_cod_data_source_block 12_pa173fs
_cod_depositor_comments
;
The following automatic conversions were performed:

'_symmetry_cell_setting' value 'Monoclinic' changed to 'monoclinic'
according to
/home/data/users/saulius/crontab/automatic-downloads/rss-feeds/ACS/lib/dictionaries/cif_core.dic
dictionary named 'cif_core.dic' version 2.4.2 from 2011-04-26.

Automatic conversion script
Id: cif_fix_values 4973 2017-02-22 13:04:09Z antanas 
;
_cod_original_sg_symbol_H-M 'P 21/c'
_cod_database_code 4345954

loop_
_symmetry_equiv_pos_as_xyz
'x, y, z'
'-x, y+1/2, -z+1/2'
'-x, -y, -z'
'x, -y-1/2, z-1/2'

loop_
_atom_site_label
_atom_site_type_symbol
_atom_site_fract_x
_atom_site_fract_y
_atom_site_fract_z
_atom_site_U_iso_or_equiv
_atom_site_adp_type
_atom_site_occupancy
_atom_site_symmetry_multiplicity
_atom_site_calc_flag
_atom_site_refinement_flags
_atom_site_disorder_assembly
_atom_site_disorder_group
Zn1 Zn 0.634194(19) 0.418150(12) 0.426638(16) 0.01927(8) Uani 1 1 d . . .
Cl1 Cl 0.5118(6) 0.5001(5) 0.5120(4) 0.0291(8) Uani 0.50 1 d P . .
C1 C 0.77219(17) 0.57250(10) 0.34766(13) 0.0181(4) Uani 1 1 d . . .
H1 H 0.8271 0.6130 0.3235 0.022 Uiso 1 1 calc R . .
C2 C 0.48044(17) 0.74639(11) 0.50180(15) 0.0233(4) Uani 1 1 d . . .
H2 H 0.5105 0.8000 0.4877 0.028 Uiso 1 1 calc R . .
C3 C 0.64796(16) 0.60860(10) 0.34583(14) 0.0183(4) Uani 1 1 d . . .
C4 C 0.56382(18) 0.59455(12) 0.26996(14) 0.0229(4) Uani 1 1 d . . .
H4 H 0.5825 0.5609 0.2190 0.027 Uiso 1 1 calc R . .
C5 C 0.45239(19) 0.63004(13) 0.26931(15) 0.0267(4) Uani 1 1 d . . .
H5 H 0.3951 0.6207 0.2174 0.032 Uiso 1 1 calc R . .
C6 C 0.42367(18) 0.67882(12) 0.34333(15) 0.0242(4) Uani 1 1 d . . .
H6 H 0.3469 0.7024 0.3425 0.029 Uiso 1 1 calc R . .
C7 C 0.50801(17) 0.69317(11) 0.41922(14) 0.0206(4) Uani 1 1 d . . .
C8 C 0.62070(16) 0.65873(11) 0.41951(14) 0.0191(4) Uani 1 1 d . . .
H8 H 0.6790 0.6696 0.4702 0.023 Uiso 1 1 calc R . .
C11 C 0.8463(2) 0.49366(13) 0.21195(15) 0.0281(4) Uani 1 1 d . . .
H11 H 0.9019 0.5300 0.1892 0.034 Uiso 1 1 calc R . .
C12 C 0.8219(2) 0.42021(15) 0.17615(18) 0.0386(6) Uani 1 1 d . . .
H12 H 0.8571 0.3953 0.1244 0.046 Uiso 1 1 calc R . .
C13 C 0.7351(2) 0.39006(13) 0.23150(16) 0.0317(5) Uani 1 1 d . . .
H13 H 0.7005 0.3395 0.2230 0.038 Uiso 1 1 calc R . .
C21 C 0.89635(17) 0.59174(12) 0.50300(15) 0.0228(4) Uani 1 1 d . . .
H21 H 0.9363 0.6386 0.4875 0.027 Uiso 1 1 calc R . .
C22 C 0.90714(19) 0.55308(13) 0.58887(15) 0.0266(4) Uani 1 1 d . . .
H22 H 0.9553 0.5674 0.6446 0.032 Uiso 1 1 calc R . .
C23 C 0.83199(19) 0.48789(13) 0.57684(14) 0.0254(4) Uani 1 1 d . . .
H23 H 0.8215 0.4495 0.6246 0.030 Uiso 1 1 calc R . .
C31 C 0.28781(19) 0.81732(12) 0.52561(15) 0.0255(4) Uani 1 1 d . . .
H31 H 0.3140 0.8698 0.5191 0.031 Uiso 1 1 calc R . .
C32 C 0.1769(2) 0.79401(13) 0.54878(16) 0.0297(5) Uani 1 1 d . . .
H32 H 0.1109 0.8264 0.5611 0.036 Uiso 1 1 calc R . .
C33 C 0.18176(18) 0.71209(12) 0.55033(15) 0.0256(4) Uani 1 1 d . . .
H33 H 0.1171 0.6791 0.5645 0.031 Uiso 1 1 calc R . .
C41 C 0.63812(19) 0.75159(13) 0.64008(17) 0.0311(5) Uani 1 1 d . . .
H41 H 0.6779 0.7984 0.6241 0.037 Uiso 1 1 calc R . .
C42 C 0.6687(2) 0.70375(16) 0.71560(18) 0.0372(5) Uani 1 1 d . . .
H42 H 0.7331 0.7102 0.7626 0.045 Uiso 1 1 calc R . .
C43 C 0.5848(2) 0.64305(15) 0.70910(17) 0.0342(5) Uani 1 1 d . . .
H43 H 0.5829 0.6007 0.7530 0.041 Uiso 1 1 calc R . .
N11 N 0.70618(15) 0.44100(10) 0.29817(12) 0.0219(3) Uani 1 1 d . . .
N12 N 0.77667(15) 0.50481(9) 0.28559(12) 0.0200(3) Uani 1 1 d . . .
N21 N 0.77710(15) 0.48701(9) 0.48926(12) 0.0207(3) Uani 1 1 d . . .
N22 N 0.81846(14) 0.55096(9) 0.44460(11) 0.0179(3) Uani 1 1 d . . .
N31 N 0.28841(15) 0.68647(9) 0.52941(13) 0.0227(3) Uani 1 1 d . . .
N32 N 0.35339(15) 0.75213(9) 0.51364(13) 0.0230(4) Uani 1 1 d . . .
N41 N 0.50813(16) 0.65246(10) 0.63311(13) 0.0260(4) Uani 1 1 d . . .
N42 N 0.54070(15) 0.72028(10) 0.59179(13) 0.0235(3) Uani 1 1 d . . .
Cl11 Cl 0.01235(5) 0.77607(3) 0.77187(4) 0.02970(13) Uani 1 1 d D . .
O11 O -0.00883(18) 0.71307(15) 0.70676(16) 0.0611(6) Uani 1 1 d D . .
O12 O 0.13401(17) 0.77554(14) 0.80616(17) 0.0570(6) Uani 1 1 d D . .
O13 O -0.0149(3) 0.84880(17) 0.7249(2) 0.1025(13) Uani 1 1 d D . .
O14 O -0.06314(16) 0.76847(11) 0.85055(13) 0.0405(4) Uani 1 1 d D . .
Cl2A Cl 0.5000 0.5000 0.0000 0.0199(2) Uiso 0.561(10) 2 d SPD . 1
O21 O 0.4141(6) 0.5148(4) 0.0721(5) 0.0303(18) Uiso 0.280(5) 1 d PD . 1
O22 O 0.4693(7) 0.4307(4) -0.0481(5) 0.0334(18) Uiso 0.280(5) 1 d PD . 1
O23 O 0.4956(8) 0.5667(4) -0.0650(5) 0.043(2) Uiso 0.280(5) 1 d PD . 1
O24 O 0.6146(6) 0.4940(5) 0.0527(5) 0.036(2) Uiso 0.280(5) 1 d PD . 1
Cl2B Cl 0.5216(4) 0.5142(3) -0.00594(18) 0.0199(2) Uiso 0.220(5) 1 d PD . 2
O31 O 0.4950(8) 0.4430(4) -0.0589(5) 0.0218(18) Uiso 0.220(5) 1 d PD . 2
O32 O 0.5244(8) 0.5783(4) -0.0689(5) 0.0254(19) Uiso 0.220(5) 1 d PD . 2
O33 O 0.4298(8) 0.5297(6) 0.0607(6) 0.030(2) Uiso 0.220(5) 1 d PD . 2
O34 O 0.6354(7) 0.5063(5) 0.0444(6) 0.027(2) Uiso 0.220(5) 1 d PD . 2
O51 O 0.6928(5) 0.6511(3) 0.9303(4) 0.0497(13) Uiso 0.403(3) 1 d PD A 3
C51 C 0.7865(6) 0.6162(4) 0.9300(5) 0.0353(13) Uiso 0.403(3) 1 d PD A 3
C52 C 0.8233(9) 0.5561(6) 0.8578(7) 0.051(2) Uiso 0.403(3) 1 d PD A 3
H52A H 0.7525 0.5282 0.8309 0.077 Uiso 0.403(3) 1 calc PR A 3
H52B H 0.8791 0.5186 0.8895 0.077 Uiso 0.403(3) 1 calc PR A 3
H52C H 0.8623 0.5827 0.8062 0.077 Uiso 0.403(3) 1 calc PR A 3
C53 C 0.8851(9) 0.6372(5) 1.0001(6) 0.061(2) Uiso 0.403(3) 1 d PD A 3
H53A H 0.9470 0.6650 0.9676 0.091 Uiso 0.403(3) 1 calc PR A 3
H53B H 0.9190 0.5894 1.0297 0.091 Uiso 0.403(3) 1 calc PR A 3
H53C H 0.8549 0.6710 1.0495 0.091 Uiso 0.403(3) 1 calc PR A 3
O52 O 0.9796(7) 0.5432(5) 0.9925(5) 0.067(2) Uiso 0.367(8) 1 d PD . 4
C54 C 0.8874(7) 0.5671(5) 0.9505(5) 0.0387(19) Uiso 0.367(8) 1 d PD . 4
C55 C 0.8187(9) 0.6325(5) 0.9896(7) 0.047(2) Uiso 0.367(8) 1 d PD . 4
H55A H 0.8518 0.6451 1.0543 0.071 Uiso 0.367(8) 1 calc PR . 4
H55B H 0.7349 0.6170 0.9918 0.071 Uiso 0.367(8) 1 calc PR . 4
H55C H 0.8240 0.6787 0.9484 0.071 Uiso 0.367(8) 1 calc PR . 4
C56 C 0.8289(10) 0.5321(8) 0.8596(8) 0.052(3) Uiso 0.367(8) 1 d PD . 4
H56A H 0.8451 0.5655 0.8051 0.078 Uiso 0.367(8) 1 calc PR . 4
H56B H 0.7425 0.5286 0.8650 0.078 Uiso 0.367(8) 1 calc PR . 4
H56C H 0.8612 0.4796 0.8499 0.078 Uiso 0.367(8) 1 calc PR . 4
O53 O 0.9450(11) 0.4980(8) 0.9795(9) 0.073(4) Uiso 0.230(8) 1 d PD . 5
C57 C 0.8713(11) 0.5343(9) 0.9317(9) 0.046(3) Uiso 0.230(8) 1 d PD . 5
C58 C 0.8110(12) 0.5003(9) 0.8375(9) 0.046(3) Uiso 0.230(8) 1 d PD . 5
H58A H 0.8467 0.4495 0.8240 0.068 Uiso 0.230(8) 1 calc PR . 5
H58B H 0.8228 0.5365 0.7846 0.068 Uiso 0.230(8) 1 calc PR . 5
H58C H 0.7253 0.4936 0.8444 0.068 Uiso 0.230(8) 1 calc PR . 5
C59 C 0.8350(14) 0.6099(8) 0.9629(11) 0.044(3) Uiso 0.230(8) 1 d PD . 5
H59A H 0.7640 0.6046 0.9993 0.066 Uiso 0.230(8) 1 calc PR . 5
H59B H 0.8163 0.6434 0.9070 0.066 Uiso 0.230(8) 1 calc PR . 5
H59C H 0.8999 0.6335 1.0036 0.066 Uiso 0.230(8) 1 calc PR . 5

loop_
_atom_site_aniso_label
_atom_site_aniso_U_11
_atom_site_aniso_U_22
_atom_site_aniso_U_33
_atom_site_aniso_U_23
_atom_site_aniso_U_13
_atom_site_aniso_U_12
Zn1 0.01914(12) 0.01651(12) 0.02189(13) 0.00028(8) -0.00057(9) -0.00299(8)
Cl1 0.027(2) 0.0170(3) 0.046(3) 0.0045(16) 0.0165(14) 0.0019(13)
C1 0.0193(9) 0.0163(8) 0.0188(9) 0.0007(7) 0.0014(7) -0.0018(6)
C2 0.0193(9) 0.0152(8) 0.0358(11) 0.0002(7) 0.0061(8) -0.0025(7)
C3 0.0182(8) 0.0157(8) 0.0212(9) 0.0051(7) 0.0032(7) -0.0007(7)
C4 0.0235(10) 0.0257(9) 0.0194(9) 0.0037(7) 0.0009(8) 0.0004(7)
C5 0.0238(10) 0.0325(11) 0.0232(10) 0.0067(8) -0.0038(8) 0.0011(8)
C6 0.0188(9) 0.0239(9) 0.0297(10) 0.0095(8) 0.0015(8) 0.0030(7)
C7 0.0206(9) 0.0145(8) 0.0271(10) 0.0046(7) 0.0048(7) -0.0017(7)
C8 0.0185(9) 0.0150(8) 0.0237(9) 0.0027(7) 0.0008(7) -0.0026(6)
C11 0.0278(11) 0.0347(11) 0.0222(10) -0.0023(8) 0.0048(8) -0.0014(8)
C12 0.0453(14) 0.0415(13) 0.0302(12) -0.0149(10) 0.0107(11) -0.0034(10)
C13 0.0395(12) 0.0276(10) 0.0278(11) -0.0094(9) 0.0005(9) -0.0031(9)
C21 0.0175(9) 0.0231(9) 0.0273(10) -0.0055(8) -0.0014(8) -0.0017(7)
C22 0.0248(10) 0.0308(10) 0.0235(10) -0.0064(8) -0.0047(8) -0.0002(8)
C23 0.0273(10) 0.0290(10) 0.0194(9) 0.0005(8) -0.0014(8) 0.0005(8)
C31 0.0265(10) 0.0188(9) 0.0317(11) -0.0001(8) 0.0052(8) 0.0025(7)
C32 0.0264(10) 0.0268(10) 0.0366(12) 0.0018(9) 0.0085(9) 0.0055(8)
C33 0.0209(9) 0.0269(10) 0.0294(10) 0.0028(8) 0.0053(8) -0.0003(8)
C41 0.0230(10) 0.0326(11) 0.0383(12) -0.0168(9) 0.0060(9) -0.0093(8)
C42 0.0253(11) 0.0520(14) 0.0339(12) -0.0168(11) -0.0010(9) -0.0097(10)
C43 0.0287(11) 0.0439(13) 0.0293(11) -0.0026(10) -0.0035(9) -0.0066(10)
N11 0.0249(8) 0.0189(7) 0.0214(8) -0.0020(6) -0.0023(6) -0.0028(6)
N12 0.0203(8) 0.0205(8) 0.0192(8) -0.0008(6) 0.0016(6) -0.0013(6)
N21 0.0225(8) 0.0197(7) 0.0198(8) 0.0023(6) 0.0002(6) -0.0021(6)
N22 0.0165(7) 0.0171(7) 0.0199(8) -0.0014(6) 0.0004(6) -0.0010(6)
N31 0.0193(8) 0.0181(8) 0.0306(9) 0.0022(6) 0.0019(7) -0.0037(6)
N32 0.0192(8) 0.0161(7) 0.0345(9) -0.0005(6) 0.0060(7) -0.0017(6)
N41 0.0236(8) 0.0260(8) 0.0283(9) -0.0012(7) -0.0001(7) -0.0047(7)
N42 0.0196(8) 0.0205(8) 0.0305(9) -0.0078(7) 0.0038(7) -0.0051(6)
Cl11 0.0256(2) 0.0300(3) 0.0343(3) -0.0046(2) 0.0080(2) 0.00692(19)
O11 0.0409(11) 0.0852(16) 0.0584(13) -0.0427(12) 0.0111(10) -0.0121(11)
O12 0.0282(9) 0.0713(14) 0.0714(14) -0.0275(12) 0.0029(9) -0.0092(9)
O13 0.134(3) 0.0865(19) 0.096(2) 0.0556(16) 0.078(2) 0.0807(19)
O14 0.0397(10) 0.0425(10) 0.0414(10) -0.0059(8) 0.0181(8) 0.0013(8)

loop_
_atom_type_symbol
_atom_type_description
_atom_type_scat_dispersion_real
_atom_type_scat_dispersion_imag
_atom_type_scat_source
C C 0.0033 0.0016 'International Tables Vol C Tables 4.2.6.8 and 6.1.1.4'
H H 0.0000 0.0000 'International Tables Vol C Tables 4.2.6.8 and 6.1.1.4'
N N 0.0061 0.0033 'International Tables Vol C Tables 4.2.6.8 and 6.1.1.4'
O O 0.0106 0.0060 'International Tables Vol C Tables 4.2.6.8 and 6.1.1.4'
Cl Cl 0.1484 0.1585 'International Tables Vol C Tables 4.2.6.8 and 6.1.1.4'
Zn Zn 0.2839 1.4301 'International Tables Vol C Tables 4.2.6.8 and 6.1.1.4'

loop_
_geom_angle_atom_site_label_1
_geom_angle_atom_site_label_2
_geom_angle_atom_site_label_3
_geom_angle
_geom_angle_site_symmetry_1
_geom_angle_site_symmetry_3
N11 Zn1 N31 104.02(7) . 3_666
N11 Zn1 N41 95.32(7) . 3_666
N31 Zn1 N41 85.20(7) 3_666 3_666
N11 Zn1 N21 85.74(6) . .
N31 Zn1 N21 93.73(6) 3_666 .
N41 Zn1 N21 178.65(7) 3_666 .
N11 Zn1 Cl1 127.66(17) . .
N31 Zn1 Cl1 127.90(16) 3_666 .
N41 Zn1 Cl1 95.06(15) 3_666 .
N21 Zn1 Cl1 84.94(15) . .
N11 Zn1 Cl1 122.04(17) . 3_666
N31 Zn1 Cl1 133.83(17) 3_666 3_666
N41 Zn1 Cl1 87.52(15) 3_666 3_666
N21 Zn1 Cl1 92.64(15) . 3_666
Cl1 Zn1 Cl1 10.07(19) . 3_666
Cl1 Cl1 Zn1 87(2) 3_666 .
Cl1 Cl1 Zn1 83(2) 3_666 3_666
Zn1 Cl1 Zn1 169.93(19) . 3_666
N12 C1 N22 109.33(15) . .
N12 C1 C3 112.46(15) . .
N22 C1 C3 112.48(15) . .
N12 C1 H1 107.4 . .
N22 C1 H1 107.4 . .
C3 C1 H1 107.4 . .
N32 C2 N42 108.84(16) . .
N32 C2 C7 112.39(17) . .
N42 C2 C7 111.63(16) . .
N32 C2 H2 107.9 . .
N42 C2 H2 107.9 . .
C7 C2 H2 107.9 . .
C8 C3 C4 119.98(18) . .
C8 C3 C1 118.97(17) . .
C4 C3 C1 121.00(17) . .
C5 C4 C3 119.53(19) . .
C5 C4 H4 120.2 . .
C3 C4 H4 120.2 . .
C6 C5 C4 120.87(19) . .
C6 C5 H5 119.6 . .
C4 C5 H5 119.6 . .
C5 C6 C7 119.68(18) . .
C5 C6 H6 120.2 . .
C7 C6 H6 120.2 . .
C8 C7 C6 119.73(18) . .
C8 C7 C2 118.81(18) . .
C6 C7 C2 121.45(18) . .
C3 C8 C7 120.19(18) . .
C3 C8 H8 119.9 . .
C7 C8 H8 119.9 . .
N12 C11 C12 107.3(2) . .
N12 C11 H11 126.4 . .
C12 C11 H11 126.4 . .
C11 C12 C13 105.4(2) . .
C11 C12 H12 127.3 . .
C13 C12 H12 127.3 . .
N11 C13 C12 111.4(2) . .
N11 C13 H13 124.3 . .
C12 C13 H13 124.3 . .
N22 C21 C22 107.36(18) . .
N22 C21 H21 126.3 . .
C22 C21 H21 126.3 . .
C21 C22 C23 105.13(18) . .
C21 C22 H22 127.4 . .
C23 C22 H22 127.4 . .
N21 C23 C22 110.86(18) . .
N21 C23 H23 124.6 . .
C22 C23 H23 124.6 . .
N32 C31 C32 107.62(18) . .
N32 C31 H31 126.2 . .
C32 C31 H31 126.2 . .
C31 C32 C33 105.03(18) . .
C31 C32 H32 127.5 . .
C33 C32 H32 127.5 . .
N31 C33 C32 111.16(18) . .
N31 C33 H33 124.4 . .
C32 C33 H33 124.4 . .
N42 C41 C42 107.6(2) . .
N42 C41 H41 126.2 . .
C42 C41 H41 126.2 . .
C41 C42 C43 105.1(2) . .
C41 C42 H42 127.4 . .
C43 C42 H42 127.4 . .
N41 C43 C42 111.0(2) . .
N41 C43 H43 124.5 . .
C42 C43 H43 124.5 . .
C13 N11 N12 105.01(17) . .
C13 N11 Zn1 128.16(15) . .
N12 N11 Zn1 121.98(12) . .
C11 N12 N11 110.94(16) . .
C11 N12 C1 128.08(17) . .
N11 N12 C1 120.97(15) . .
C23 N21 N22 105.31(16) . .
C23 N21 Zn1 132.24(14) . .
N22 N21 Zn1 121.78(12) . .
C21 N22 N21 111.33(16) . .
C21 N22 C1 127.27(16) . .
N21 N22 C1 121.21(15) . .
C33 N31 N32 105.41(16) . .
C33 N31 Zn1 126.03(14) . 3_666
N32 N31 Zn1 122.77(12) . 3_666
C31 N32 N31 110.78(16) . .
C31 N32 C2 128.19(17) . .
N31 N32 C2 120.28(15) . .
C43 N41 N42 105.40(18) . .
C43 N41 Zn1 132.30(16) . 3_666
N42 N41 Zn1 122.23(13) . 3_666
C41 N42 N41 110.83(18) . .
C41 N42 C2 128.39(18) . .
N41 N42 C2 120.48(16) . .
O12 Cl11 O11 109.15(13) . .
O12 Cl11 O13 109.45(19) . .
O11 Cl11 O13 109.97(19) . .
O12 Cl11 O14 110.13(13) . .
O11 Cl11 O14 109.99(12) . .
O13 Cl11 O14 108.14(12) . .
O22 Cl2A O24 111.7(4) . .
O22 Cl2A O23 111.4(4) . .
O24 Cl2A O23 111.5(5) . .
O22 Cl2A O21 109.1(5) . .
O24 Cl2A O21 105.4(4) . .
O23 Cl2A O21 107.5(4) . .
O32 Cl2B O34 109.1(5) . .
O32 Cl2B O31 110.2(5) . .
O34 Cl2B O31 108.7(5) . .
O32 Cl2B O33 107.9(5) . .
O34 Cl2B O33 110.4(5) . .
O31 Cl2B O33 110.5(5) . .
O51 C51 C53 119.5(6) . .
O51 C51 C52 127.8(7) . .
C53 C51 C52 112.4(7) . .
C51 C52 H52A 109.5 . .
C51 C52 H52B 109.5 . .
H52A C52 H52B 109.5 . .
C51 C52 H52C 109.5 . .
H52A C52 H52C 109.5 . .
H52B C52 H52C 109.5 . .
C51 C53 H53A 109.5 . .
C51 C53 H53B 109.5 . .
H53A C53 H53B 109.5 . .
C51 C53 H53C 109.5 . .
H53A C53 H53C 109.5 . .
H53B C53 H53C 109.5 . .
O52 C54 C55 121.2(8) . .
O52 C54 C56 125.1(8) . .
C55 C54 C56 113.6(8) . .
C54 C55 H55A 109.5 . .
C54 C55 H55B 109.5 . .
H55A C55 H55B 109.5 . .
C54 C55 H55C 109.5 . .
H55A C55 H55C 109.5 . .
H55B C55 H55C 109.5 . .
C54 C56 H56A 109.5 . .
C54 C56 H56B 109.5 . .
H56A C56 H56B 109.5 . .
C54 C56 H56C 109.5 . .
H56A C56 H56C 109.5 . .
H56B C56 H56C 109.5 . .
O53 C57 C59 119.7(14) . .
O53 C57 C58 121.6(13) . .
C59 C57 C58 118.6(11) . .
C57 C58 H58A 109.5 . .
C57 C58 H58B 109.5 . .
H58A C58 H58B 109.5 . .
C57 C58 H58C 109.5 . .
H58A C58 H58C 109.5 . .
H58B C58 H58C 109.5 . .
C57 C59 H59A 109.5 . .
C57 C59 H59B 109.5 . .
H59A C59 H59B 109.5 . .
C57 C59 H59C 109.5 . .
H59A C59 H59C 109.5 . .
H59B C59 H59C 109.5 . .

loop_
_geom_bond_atom_site_label_1
_geom_bond_atom_site_label_2
_geom_bond_distance
_geom_bond_site_symmetry_2
Zn1 N11 2.0597(17) .
Zn1 N31 2.0612(17) 3_666
Zn1 N41 2.1263(17) 3_666
Zn1 N21 2.1285(16) .
Zn1 Cl1 2.346(8) .
Zn1 Cl1 2.358(8) 3_666
Cl1 Cl1 0.413(8) 3_666
Cl1 Zn1 2.358(8) 3_666
C1 N12 1.449(2) .
C1 N22 1.467(2) .
C1 C3 1.523(3) .
C1 H1 1.0000 .
C2 N32 1.450(2) .
C2 N42 1.459(3) .
C2 C7 1.519(3) .
C2 H2 1.0000 .
C3 C8 1.391(3) .
C3 C4 1.393(3) .
C4 C5 1.389(3) .
C4 H4 0.9500 .
C5 C6 1.385(3) .
C5 H5 0.9500 .
C6 C7 1.395(3) .
C6 H6 0.9500 .
C7 C8 1.395(3) .
C8 H8 0.9500 .
C11 N12 1.350(3) .
C11 C12 1.371(3) .
C11 H11 0.9500 .
C12 C13 1.386(4) .
C12 H12 0.9500 .
C13 N11 1.332(3) .
C13 H13 0.9500 .
C21 N22 1.349(2) .
C21 C22 1.370(3) .
C21 H21 0.9500 .
C22 C23 1.399(3) .
C22 H22 0.9500 .
C23 N21 1.334(3) .
C23 H23 0.9500 .
C31 N32 1.351(3) .
C31 C32 1.367(3) .
C31 H31 0.9500 .
C32 C33 1.399(3) .
C32 H32 0.9500 .
C33 N31 1.326(3) .
C33 H33 0.9500 .
C41 N42 1.355(3) .
C41 C42 1.361(4) .
C41 H41 0.9500 .
C42 C43 1.399(3) .
C42 H42 0.9500 .
C43 N41 1.332(3) .
C43 H43 0.9500 .
N11 N12 1.365(2) .
N21 N22 1.356(2) .
N31 N32 1.364(2) .
N31 Zn1 2.0613(17) 3_666
N41 N42 1.356(2) .
N41 Zn1 2.1263(17) 3_666
Cl11 O12 1.416(2) .
Cl11 O11 1.419(2) .
Cl11 O13 1.428(2) .
Cl11 O14 1.4413(17) .
Cl2A O22 1.392(6) 3_665
Cl2A O22 1.392(6) .
Cl2A O24 1.442(5) 3_665
Cl2A O24 1.442(5) .
Cl2A O23 1.457(6) .
Cl2A O23 1.457(6) 3_665
Cl2A O21 1.465(6) .
Cl2A O21 1.465(6) 3_665
O21 O22 1.658(12) 3_665
O21 O23 1.728(10) 3_665
O21 O24 1.762(10) 3_665
O22 O24 1.592(9) 3_665
O22 O23 1.606(10) 3_665
O22 O21 1.658(12) 3_665
O23 O22 1.606(10) 3_665
O23 O24 1.632(12) 3_665
O23 O21 1.728(10) 3_665
O24 O22 1.592(9) 3_665
O24 O23 1.632(12) 3_665
O24 O21 1.762(10) 3_665
Cl2B Cl2B 0.712(13) 3_665
Cl2B O31 1.190(7) 3_665
Cl2B O33 1.227(7) 3_665
Cl2B O32 1.407(6) .
Cl2B O34 1.423(6) .
Cl2B O31 1.444(6) .
Cl2B O33 1.461(7) .
Cl2B O34 1.840(10) 3_665
Cl2B O32 1.982(11) 3_665
O31 O33 0.967(12) 3_665
O31 Cl2B 1.190(7) 3_665
O31 O34 1.725(11) 3_665
O32 Cl2B 1.982(11) 3_665
O33 O31 0.967(12) 3_665
O33 Cl2B 1.227(7) 3_665
O33 O34 1.712(12) 3_665
O34 O33 1.712(12) 3_665
O34 O31 1.725(11) 3_665
O34 Cl2B 1.840(10) 3_665
O51 C51 1.209(8) .
C51 C53 1.472(10) .
C51 C52 1.518(10) .
C52 H52A 0.9800 .
C52 H52B 0.9800 .
C52 H52C 0.9800 .
C53 H53A 0.9800 .
C53 H53B 0.9800 .
C53 H53C 0.9800 .
O52 C54 1.224(9) .
O52 O52 1.553(17) 3_767
C54 C55 1.483(10) .
C54 C56 1.514(12) .
C55 H55A 0.9800 .
C55 H55B 0.9800 .
C55 H55C 0.9800 .
C56 H56A 0.9800 .
C56 H56B 0.9800 .
C56 H56C 0.9800 .
O53 C57 1.200(13) .
O53 O53 1.33(3) 3_767
C57 C59 1.431(14) .
C57 C58 1.553(14) .
C58 H58A 0.9800 .
C58 H58B 0.9800 .
C58 H58C 0.9800 .
C59 H59A 0.9800 .
C59 H59B 0.9800 .
C59 H59C 0.9800 .

loop_
_geom_torsion_atom_site_label_1
_geom_torsion_atom_site_label_2
_geom_torsion_atom_site_label_3
_geom_torsion_atom_site_label_4
_geom_torsion
_geom_torsion_site_symmetry_1
_geom_torsion_site_symmetry_4
N12 C1 C3 C8 162.09(16) . .
N22 C1 C3 C8 38.1(2) . .
N12 C1 C3 C4 -20.5(2) . .
N22 C1 C3 C4 -144.45(17) . .
C8 C3 C4 C5 -0.9(3) . .
C1 C3 C4 C5 -178.32(17) . .
C3 C4 C5 C6 -0.4(3) . .
C4 C5 C6 C7 0.6(3) . .
C5 C6 C7 C8 0.5(3) . .
C5 C6 C7 C2 179.88(18) . .
N32 C2 C7 C8 -156.58(17) . .
N42 C2 C7 C8 -34.0(2) . .
N32 C2 C7 C6 24.0(3) . .
N42 C2 C7 C6 146.62(17) . .
C4 C3 C8 C7 2.0(3) . .
C1 C3 C8 C7 179.43(16) . .
C6 C7 C8 C3 -1.7(3) . .
C2 C7 C8 C3 178.83(16) . .
N12 C11 C12 C13 0.5(3) . .
C11 C12 C13 N11 0.0(3) . .
N22 C21 C22 C23 0.2(2) . .
C21 C22 C23 N21 -0.7(2) . .
N32 C31 C32 C33 0.4(2) . .
C31 C32 C33 N31 -0.1(3) . .
N42 C41 C42 C43 0.1(3) . .
C41 C42 C43 N41 0.8(3) . .
C12 C13 N11 N12 -0.4(3) . .
C12 C13 N11 Zn1 -155.67(18) . .
N31 Zn1 N11 C13 35.2(2) 3_666 .
N41 Zn1 N11 C13 -51.20(19) 3_666 .
N21 Zn1 N11 C13 127.95(19) . .
Cl1 Zn1 N11 C13 -151.8(2) . .
Cl1 Zn1 N11 C13 -141.6(2) 3_666 .
N31 Zn1 N11 N12 -116.36(14) 3_666 .
N41 Zn1 N11 N12 157.28(15) 3_666 .
N21 Zn1 N11 N12 -23.57(15) . .
Cl1 Zn1 N11 N12 56.7(2) . .
Cl1 Zn1 N11 N12 66.9(2) 3_666 .
C12 C11 N12 N11 -0.8(3) . .
C12 C11 N12 C1 178.4(2) . .
C13 N11 N12 C11 0.8(2) . .
Zn1 N11 N12 C11 157.92(14) . .
C13 N11 N12 C1 -178.46(18) . .
Zn1 N11 N12 C1 -21.3(2) . .
N22 C1 N12 C11 -112.2(2) . .
C3 C1 N12 C11 122.1(2) . .
N22 C1 N12 N11 66.8(2) . .
C3 C1 N12 N11 -58.9(2) . .
C22 C23 N21 N22 0.9(2) . .
C22 C23 N21 Zn1 -169.53(15) . .
N11 Zn1 N21 C23 -154.60(19) . .
N31 Zn1 N21 C23 -50.79(19) 3_666 .
Cl1 Zn1 N21 C23 77.0(2) . .
Cl1 Zn1 N21 C23 83.5(2) 3_666 .
N11 Zn1 N21 N22 36.24(14) . .
N31 Zn1 N21 N22 140.05(14) 3_666 .
Cl1 Zn1 N21 N22 -92.2(2) . .
Cl1 Zn1 N21 N22 -85.7(2) 3_666 .
C22 C21 N22 N21 0.3(2) . .
C22 C21 N22 C1 175.35(17) . .
C23 N21 N22 C21 -0.8(2) . .
Zn1 N21 N22 C21 170.92(13) . .
C23 N21 N22 C1 -176.14(16) . .
Zn1 N21 N22 C1 -4.4(2) . .
N12 C1 N22 C21 134.58(19) . .
C3 C1 N22 C21 -99.7(2) . .
N12 C1 N22 N21 -50.9(2) . .
C3 C1 N22 N21 74.8(2) . .
C32 C33 N31 N32 -0.3(2) . .
C32 C33 N31 Zn1 153.18(16) . 3_666
C32 C31 N32 N31 -0.6(2) . .
C32 C31 N32 C2 -170.6(2) . .
C33 N31 N32 C31 0.6(2) . .
Zn1 N31 N32 C31 -153.99(15) 3_666 .
C33 N31 N32 C2 171.45(19) . .
Zn1 N31 N32 C2 16.9(3) 3_666 .
N42 C2 N32 C31 103.1(2) . .
C7 C2 N32 C31 -132.7(2) . .
N42 C2 N32 N31 -66.0(2) . .
C7 C2 N32 N31 58.2(2) . .
C42 C43 N41 N42 -1.4(3) . .
C42 C43 N41 Zn1 175.79(16) . 3_666
C42 C41 N42 N41 -1.0(2) . .
C42 C41 N42 C2 -174.62(19) . .
C43 N41 N42 C41 1.5(2) . .
Zn1 N41 N42 C41 -176.07(14) 3_666 .
C43 N41 N42 C2 175.70(18) . .
Zn1 N41 N42 C2 -1.9(2) 3_666 .
N32 C2 N42 C41 -130.5(2) . .
C7 C2 N42 C41 104.9(2) . .
N32 C2 N42 N41 56.4(2) . .
C7 C2 N42 N41 -68.2(2) . .
